data_2310382
loop_
_publ_author_name
'Ferrari, A.'
'Braibanti, A.'
'Tiripicchio, A.'

_publ_section_title
;
 The crystal structure of tetrasodium tetramminecopper(II)
 di-catena-di-mue-thiosulphato-cuprate(I)
;
_journal_name_full 'Acta Crystallographica (1,1948-23,1967)'
_journal_page_first 605
_journal_page_last 610
_journal_volume 21
_journal_year 1966
_chemical_formula_sum 'Cu3 H12 N4 Na4 O12 S8'
_chemical_name_systematic 'Na4 (Cu (N H3)4) (Cu (S2 O3)2)2'
_space_group_IT_number 87
_symmetry_space_group_name_Hall '-I 4'
_symmetry_space_group_name_H-M 'I 4/m'
_cell_angle_alpha 90
_cell_angle_beta 90
_cell_angle_gamma 90
_cell_formula_units_Z 2
_cell_length_a 13.814
_cell_length_b 13.814
_cell_length_c 5.759
_cell_volume 1098.970
_citation_journal_id_ASTM ACCRA9
_cod_data_source_file Ferrari_ACCRA9_1966_1105.cif
_cod_data_source_block H12Cu3N4Na4O12S8
_cod_original_cell_volume 1098.97
_cod_original_formula_sum 'H12 Cu3 N4 Na4 O12 S8'
_cod_database_code 2310382

loop_
_symmetry_equiv_pos_as_xyz
x,y,z
-y,x,z
-x,-y,z
y,-x,z
-x,-y,-z
y,-x,-z
x,y,-z
-y,x,-z
x+1/2,y+1/2,z+1/2
-y+1/2,x+1/2,z+1/2
-x+1/2,-y+1/2,z+1/2
y+1/2,-x+1/2,z+1/2
-x+1/2,-y+1/2,-z+1/2
y+1/2,-x+1/2,-z+1/2
x+1/2,y+1/2,-z+1/2
-y+1/2,x+1/2,-z+1/2

loop_
_atom_site_label
_atom_site_type_symbol
_atom_site_fract_x
_atom_site_fract_y
_atom_site_fract_z
_atom_site_occupancy
_atom_site_U_iso_or_equiv
Cu1 Cu+2 0 0 0 1 0.0
O1 O-2 0.1377 0.2349 0.2892 1 0.0
Na1 Na+1 0.2061 0.3319 0 1 0.0
Cu2 Cu+1 0 0.5 0.25 1 0.0
N1 N-3 0.1381 0.0421 0 1 0.0
S1 S-2 0.1074 0.418 0.5 1 0.0
O2 O-2 -0.0137 0.2456 0.5 1 0.0
S2 S+6 0.0891 0.271 0.5 1 0.0
